data_4126681
loop_
_publ_author_name
'Arlow, Sophie I.'
'Hartwig, John F.'

_publ_section_title
;
 Synthesis, Characterization, and Reactivity of Palladium Fluoroenolate
 Complexes.
;
_journal_name_full 'Journal of the American Chemical Society'
_journal_paper_doi 10.1021/jacs.7b09949
_journal_year 2017
_chemical_formula_sum 'C44.5 H39 F2 Fe N P2 Pd'
_chemical_formula_weight 849.95
_chemical_name_common SIA-VI-210
_chemical_name_systematic hartwig143
_space_group.centring_type P

_space_group_crystal_system triclinic
_space_group_IT_number 2
_space_group_name_Hall '-P 1'
_space_group_name_H-M_alt 'P -1'
_symmetry_space_group_name_Hall '-P 1'
_symmetry_space_group_name_H-M 'P -1'
_atom_sites_solution_hydrogens geom
_atom_sites_solution_primary iterative
_atom_sites_solution_secondary difmap
_audit_creation_method SHELXL-2014/7
_cell_angle_alpha 99.6640(10)
_cell_angle_beta 103.879(2)
_cell_angle_gamma 100.6330(10)
_cell_formula_units_Z 4
_cell_length_a 11.2279(4)
_cell_length_b 18.1228(6)
_cell_length_c 19.9202(7)
_cell_measurement_reflns_used 9795
_cell_measurement_temperature 100(2)
_cell_measurement_theta_max 25.38
_cell_measurement_theta_min 2.45
_cell_volume 3770.7(2)
_computing_cell_refinement 'Bruker SAINT'
_computing_data_collection 'Bruker APEX2'
_computing_data_reduction 'Bruker SAINT'
_computing_molecular_graphics ORTEP-32
_computing_publication_material WinGX
_computing_structure_refinement SHELXL-2014
_computing_structure_solution SHELXT-2014
_diffrn_ambient_temperature 100(2)
_diffrn_detector_area_resol_mean 8.366
_diffrn_measured_fraction_theta_full 0.997
_diffrn_measured_fraction_theta_max 0.991
_diffrn_measurement_device_type 'Bruker APEX-II CCD'
_diffrn_measurement_method '\f and \w scans'
_diffrn_radiation_type MoK\a
_diffrn_radiation_wavelength 0.71073
_diffrn_reflns_av_R_equivalents 0.0388
_diffrn_reflns_av_unetI/netI 0.0306
_diffrn_reflns_Laue_measured_fraction_full 0.997
_diffrn_reflns_Laue_measured_fraction_max 0.991
_diffrn_reflns_limit_h_max 13
_diffrn_reflns_limit_h_min -13
_diffrn_reflns_limit_k_max 21
_diffrn_reflns_limit_k_min -21
_diffrn_reflns_limit_l_max 23
_diffrn_reflns_limit_l_min -24
_diffrn_reflns_number 97557
_diffrn_reflns_point_group_measured_fraction_full 0.997
_diffrn_reflns_point_group_measured_fraction_max 0.991
_diffrn_reflns_theta_full 25.000
_diffrn_reflns_theta_max 25.433
_diffrn_reflns_theta_min 1.080
_diffrn_source 'microfocus sealed tube'
_exptl_absorpt_coefficient_mu 0.990
_exptl_absorpt_correction_T_max 0.928
_exptl_absorpt_correction_T_min 0.861
_exptl_absorpt_correction_type multi-scan
_exptl_absorpt_process_details SADABS
_exptl_crystal_colour yellow
_exptl_crystal_density_diffrn 1.497
_exptl_crystal_description plate
_exptl_crystal_F_000 1732
_exptl_crystal_size_max 0.050
_exptl_crystal_size_mid 0.050
_exptl_crystal_size_min 0.030
_refine_diff_density_max 1.119
_refine_diff_density_min -0.799
_refine_diff_density_rms 0.082
_refine_ls_extinction_method none
_refine_ls_goodness_of_fit_ref 1.041
_refine_ls_hydrogen_treatment constr
_refine_ls_matrix_type full
_refine_ls_number_parameters 930
_refine_ls_number_reflns 13821
_refine_ls_number_restraints 0
_refine_ls_restrained_S_all 1.041
_refine_ls_R_factor_all 0.0538
_refine_ls_R_factor_gt 0.0374
_refine_ls_shift/su_max 0.002
_refine_ls_shift/su_mean 0.000
_refine_ls_structure_factor_coef Fsqd
_refine_ls_weighting_details 'w=1/[\s^2^(Fo^2^)+(0.0389P)^2^+5.1581P] where P=(Fo^2^+2Fc^2^)/3'
_refine_ls_weighting_scheme calc
_refine_ls_wR_factor_gt 0.0852
_refine_ls_wR_factor_ref 0.0944
_reflns_Friedel_coverage 0.000
_reflns_number_gt 10472
_reflns_number_total 13821
_reflns_threshold_expression 'I > 2\s(I)'
_cod_data_source_file ja7b09949_si_005.cif
_cod_data_source_block hartwig143
_cod_depositor_comments
;
The following automatic conversions were performed:

'_space_group.centring_type' value 'primitive' was replaced with the
value 'P' as specified in the replacement file
'/home/antanas/src/cod-tools/trunk/data/replacement-values/replacement_values.lst'.

Automatic conversion script
Id: cif_fix_values 5642 2017-10-24 12:04:52Z antanas 

2020-05-08
Z value and formula fixed to values more according to usual
chemical conventions.                 miguel
;
_cod_original_formula_sum 'C89 H78 F4 Fe2 N2 P4 Pd2'
_cod_original_formula_weight 1699.91
_cod_original_formula_units_Z 2
_cod_database_code 4126681
_shelx_shelxl_version_number 2014/7
_shelx_space_group_comment
; 
The symmetry employed for this shelxl refinement is uniquely defined 
by the following loop, which should always be used as a source of 
symmetry information in preference to the above space-group names. 
They are only intended as comments. 
;
_shelx_estimated_absorpt_t_min 0.952
_shelx_estimated_absorpt_t_max 0.971

loop_
_space_group_symop_operation_xyz
'x, y, z'
'-x, -y, -z'

loop_
_atom_site_label
_atom_site_type_symbol
_atom_site_fract_x
_atom_site_fract_y
_atom_site_fract_z
_atom_site_U_iso_or_equiv
_atom_site_adp_type
_atom_site_occupancy
_atom_site_site_symmetry_order
_atom_site_calc_flag
_atom_site_refinement_flags_posn
_atom_site_refinement_flags_adp
C1 C 0.1228(3) 0.68218(16) 0.68416(16) 0.0199(7) Uani 1 1 d . .
C2 C 0.0230(3) 0.71688(17) 0.64824(18) 0.0280(8) Uani 1 1 d . .
C3 C 0.2684(3) 0.81621(16) 0.78469(14) 0.0159(6) Uani 1 1 d . .
C4 C 0.2773(3) 0.7909(2) 0.84804(17) 0.0303(8) Uani 1 1 d . .
H4 H 0.2968 0.7426 0.8514 0.036 Uiso 1 1 calc R U
C5 C 0.2575(3) 0.8366(3) 0.90616(18) 0.0467(11) Uani 1 1 d . .
H5 H 0.2643 0.8194 0.9491 0.056 Uiso 1 1 calc R U
C6 C 0.2281(3) 0.9064(3) 0.9017(2) 0.0475(11) Uani 1 1 d . .
H6 H 0.2145 0.9372 0.9415 0.057 Uiso 1 1 calc R U
C7 C 0.2185(3) 0.9315(2) 0.83999(18) 0.0361(9) Uani 1 1 d . .
H7 H 0.1990 0.9799 0.8371 0.043 Uiso 1 1 calc R U
C8 C 0.2372(3) 0.88624(17) 0.78133(16) 0.0231(7) Uani 1 1 d . .
H8 H 0.2284 0.9037 0.7384 0.028 Uiso 1 1 calc R U
C9 C 0.5318(3) 0.92510(17) 0.80053(15) 0.0206(7) Uani 1 1 d . .
C10 C 0.5518(3) 0.91767(19) 0.87085(16) 0.0259(7) Uani 1 1 d . .
H10 H 0.5546 0.8689 0.8819 0.031 Uiso 1 1 calc R U
C11 C 0.5676(3) 0.9812(2) 0.92426(18) 0.0337(8) Uani 1 1 d . .
H11 H 0.5818 0.9760 0.9720 0.040 Uiso 1 1 calc R U
C12 C 0.5627(3) 1.0522(2) 0.90842(19) 0.0368(9) Uani 1 1 d . .
H12 H 0.5716 1.0954 0.9452 0.044 Uiso 1 1 calc R U
C13 C 0.5450(3) 1.06064(19) 0.83949(19) 0.0321(8) Uani 1 1 d . .
H13 H 0.5433 1.1097 0.8288 0.038 Uiso 1 1 calc R U
C14 C 0.5298(3) 0.99701(16) 0.78564(17) 0.0240(7) Uani 1 1 d . .
H14 H 0.5178 1.0028 0.7381 0.029 Uiso 1 1 calc R U
C15 C 0.6319(3) 0.79815(16) 0.76288(14) 0.0185(6) Uani 1 1 d . .
C16 C 0.7563(3) 0.83994(19) 0.78163(16) 0.0270(7) Uani 1 1 d . .
H16 H 0.7741 0.8927 0.7797 0.032 Uiso 1 1 calc R U
C17 C 0.8548(3) 0.8053(2) 0.80320(17) 0.0330(8) Uani 1 1 d . .
H17 H 0.9397 0.8337 0.8144 0.040 Uiso 1 1 calc R U
C18 C 0.8285(3) 0.7286(2) 0.80841(17) 0.0341(8) Uani 1 1 d . .
H18 H 0.8956 0.7041 0.8217 0.041 Uiso 1 1 calc R U
C19 C 0.7057(3) 0.68846(19) 0.79439(17) 0.0320(8) Uani 1 1 d . .
H19 H 0.6880 0.6371 0.8006 0.038 Uiso 1 1 calc R U
C20 C 0.6079(3) 0.72273(17) 0.77126(15) 0.0238(7) Uani 1 1 d . .
H20 H 0.5232 0.6943 0.7609 0.029 Uiso 1 1 calc R U
C21 C 0.5250(3) 0.87931(15) 0.65631(14) 0.0155(6) Uani 1 1 d . .
C22 C 0.4223(3) 0.88311(16) 0.59960(15) 0.0195(6) Uani 1 1 d . .
H22 H 0.3353 0.8683 0.5969 0.023 Uiso 1 1 calc R U
C23 C 0.4723(3) 0.91284(16) 0.54789(16) 0.0235(7) Uani 1 1 d . .
H23 H 0.4247 0.9210 0.5046 0.028 Uiso 1 1 calc R U
C24 C 0.6058(3) 0.92808(16) 0.57239(16) 0.0240(7) Uani 1 1 d . .
H24 H 0.6631 0.9485 0.5482 0.029 Uiso 1 1 calc R U
C25 C 0.6396(3) 0.90793(16) 0.63874(15) 0.0201(7) Uani 1 1 d . .
H25 H 0.7231 0.9124 0.6668 0.024 Uiso 1 1 calc R U
C26 C 0.4255(3) 0.71968(16) 0.48525(15) 0.0204(7) Uani 1 1 d . .
H26 H 0.3472 0.7162 0.4519 0.024 Uiso 1 1 calc R U
C27 C 0.5473(3) 0.74408(16) 0.47588(15) 0.0191(6) Uani 1 1 d . .
H27 H 0.5645 0.7601 0.4355 0.023 Uiso 1 1 calc R U
C28 C 0.6386(3) 0.74017(16) 0.53768(15) 0.0204(7) Uani 1 1 d . .
H28 H 0.7275 0.7529 0.5456 0.025 Uiso 1 1 calc R U
C29 C 0.5747(3) 0.71415(16) 0.58520(15) 0.0194(6) Uani 1 1 d . .
H29 H 0.6135 0.7064 0.6306 0.023 Uiso 1 1 calc R U
C30 C 0.4411(3) 0.70119(15) 0.55364(15) 0.0179(6) Uani 1 1 d . .
C31 C 0.3418(3) 0.57679(16) 0.60609(16) 0.0190(6) Uani 1 1 d . .
C32 C 0.3665(3) 0.52699(17) 0.55233(17) 0.0270(7) Uani 1 1 d . .
H32 H 0.3719 0.5427 0.5098 0.032 Uiso 1 1 calc R U
C33 C 0.3833(3) 0.45489(18) 0.56057(18) 0.0309(8) Uani 1 1 d . .
H33 H 0.3984 0.4209 0.5234 0.037 Uiso 1 1 calc R U
C34 C 0.3780(3) 0.43226(18) 0.62322(18) 0.0281(8) Uani 1 1 d . .
H34 H 0.3892 0.3827 0.6288 0.034 Uiso 1 1 calc R U
C35 C 0.3566(3) 0.48159(17) 0.67718(17) 0.0233(7) Uani 1 1 d . .
H35 H 0.3547 0.4665 0.7204 0.028 Uiso 1 1 calc R U
C36 C 0.3379(3) 0.55332(16) 0.66858(16) 0.0202(7) Uani 1 1 d . .
H36 H 0.3221 0.5868 0.7059 0.024 Uiso 1 1 calc R U
C37 C 0.1779(3) 0.65714(16) 0.52215(15) 0.0193(6) Uani 1 1 d . .
C38 C 0.1093(4) 0.58649(19) 0.4814(2) 0.0478(11) Uani 1 1 d . .
H38 H 0.1344 0.5412 0.4911 0.057 Uiso 1 1 calc R U
C39 C 0.0035(4) 0.5807(2) 0.4262(2) 0.0595(13) Uani 1 1 d . .
H39 H -0.0433 0.5314 0.3984 0.071 Uiso 1 1 calc R U
C40 C -0.0346(3) 0.64515(19) 0.41099(18) 0.0325(8) Uani 1 1 d . .
H40 H -0.1071 0.6407 0.3730 0.039 Uiso 1 1 calc R U
C41 C 0.0328(3) 0.7155(2) 0.4510(2) 0.0399(9) Uani 1 1 d . .
H41 H 0.0085 0.7607 0.4405 0.048 Uiso 1 1 calc R U
C42 C 0.1366(3) 0.72116(19) 0.5068(2) 0.0380(9) Uani 1 1 d . .
H42 H 0.1809 0.7705 0.5354 0.046 Uiso 1 1 calc R U
C43 C 0.3783(3) 0.31319(16) 0.80321(16) 0.0202(7) Uani 1 1 d . .
C44 C 0.4828(3) 0.27841(17) 0.83281(18) 0.0292(8) Uani 1 1 d . .
C45 C 0.2381(3) 0.17265(16) 0.71173(15) 0.0177(6) Uani 1 1 d . .
C46 C 0.2258(3) 0.18930(18) 0.64513(16) 0.0221(7) Uani 1 1 d . .
H46 H 0.2044 0.2360 0.6369 0.027 Uiso 1 1 calc R U
C47 C 0.2449(3) 0.13750(19) 0.58990(17) 0.0277(8) Uani 1 1 d . .
H47 H 0.2347 0.1489 0.5443 0.033 Uiso 1 1 calc R U
C48 C 0.2779(3) 0.07073(19) 0.60148(17) 0.0287(8) Uani 1 1 d . .
H48 H 0.2906 0.0359 0.5640 0.034 Uiso 1 1 calc R U
C49 C 0.2929(3) 0.05416(18) 0.66764(17) 0.0265(7) Uani 1 1 d . .
H49 H 0.3161 0.0079 0.6758 0.032 Uiso 1 1 calc R U
C50 C 0.2741(3) 0.10526(17) 0.72251(16) 0.0206(7) Uani 1 1 d . .
H50 H 0.2861 0.0938 0.7681 0.025 Uiso 1 1 calc R U
C51 C 0.3267(3) 0.34569(16) 0.96782(16) 0.0213(7) Uani 1 1 d . .
C52 C 0.3807(3) 0.28430(19) 0.97866(18) 0.0327(8) Uani 1 1 d . .
H52 H 0.3461 0.2357 0.9464 0.039 Uiso 1 1 calc R U
C53 C 0.4842(3) 0.2930(2) 1.0358(2) 0.0393(9) Uani 1 1 d . .
H53 H 0.5187 0.2500 1.0436 0.047 Uiso 1 1 calc R U
C54 C 0.5375(3) 0.3639(2) 1.08159(19) 0.0365(9) Uani 1 1 d . .
H54 H 0.6088 0.3700 1.1208 0.044 Uiso 1 1 calc R U
C55 C 0.4868(3) 0.4259(2) 1.07004(19) 0.0394(9) Uani 1 1 d . .
H55 H 0.5239 0.4750 1.1011 0.047 Uiso 1 1 calc R U
C56 C 0.3818(3) 0.41708(18) 1.01330(18) 0.0325(8) Uani 1 1 d . .
H56 H 0.3476 0.4601 1.0056 0.039 Uiso 1 1 calc R U
C57 C 0.1556(3) 0.42031(16) 0.88118(16) 0.0202(7) Uani 1 1 d . .
C58 C 0.1609(3) 0.44242(17) 0.81807(16) 0.0222(7) Uani 1 1 d . .
H58 H 0.1798 0.4088 0.7821 0.027 Uiso 1 1 calc R U
C59 C 0.1389(3) 0.51300(18) 0.80715(17) 0.0262(7) Uani 1 1 d . .
H59 H 0.1421 0.5274 0.7638 0.031 Uiso 1 1 calc R U
C60 C 0.1123(3) 0.56227(18) 0.85962(18) 0.0302(8) Uani 1 1 d . .
H60 H 0.0989 0.6110 0.8527 0.036 Uiso 1 1 calc R U
C61 C 0.1052(3) 0.54063(18) 0.92215(18) 0.0308(8) Uani 1 1 d . .
H61 H 0.0866 0.5745 0.9580 0.037 Uiso 1 1 calc R U
C62 C 0.1250(3) 0.46980(17) 0.93259(17) 0.0263(7) Uani 1 1 d . .
H62 H 0.1177 0.4547 0.9751 0.032 Uiso 1 1 calc R U
C63 C 0.0652(3) 0.29851(16) 0.93974(16) 0.0198(7) Uani 1 1 d . .
C64 C -0.0693(3) 0.28343(16) 0.90970(16) 0.0208(7) Uani 1 1 d . .
H64 H -0.1109 0.2886 0.8638 0.025 Uiso 1 1 calc R U
C65 C -0.1289(3) 0.25955(17) 0.95993(16) 0.0238(7) Uani 1 1 d . .
H65 H -0.2174 0.2459 0.9537 0.029 Uiso 1 1 calc R U
C66 C -0.0328(3) 0.25958(17) 1.02190(16) 0.0224(7) Uani 1 1 d . .
H66 H -0.0463 0.2459 1.0640 0.027 Uiso 1 1 calc R U
C67 C 0.0860(3) 0.28349(16) 1.00957(16) 0.0224(7) Uani 1 1 d . .
H67 H 0.1659 0.2887 1.0421 0.027 Uiso 1 1 calc R U
C68 C -0.1251(3) 0.08979(17) 0.86279(17) 0.0266(7) Uani 1 1 d . .
H68 H -0.2089 0.0836 0.8344 0.032 Uiso 1 1 calc R U
C69 C -0.0898(3) 0.07289(17) 0.93086(17) 0.0308(8) Uani 1 1 d . .
H69 H -0.1463 0.0534 0.9558 0.037 Uiso 1 1 calc R U
C70 C 0.0429(3) 0.08981(17) 0.95535(17) 0.0300(8) Uani 1 1 d . .
H70 H 0.0911 0.0838 0.9995 0.036 Uiso 1 1 calc R U
C71 C 0.0918(3) 0.11733(16) 0.90263(16) 0.0229(7) Uani 1 1 d . .
H71 H 0.1788 0.1328 0.9054 0.027 Uiso 1 1 calc R U
C72 C -0.0112(3) 0.11802(16) 0.84444(15) 0.0204(7) Uani 1 1 d . .
C73 C -0.0212(3) 0.06335(17) 0.70262(16) 0.0222(7) Uani 1 1 d . .
C74 C -0.0139(3) -0.00557(17) 0.72283(17) 0.0243(7) Uani 1 1 d . .
H74 H 0.0008 -0.0071 0.7715 0.029 Uiso 1 1 calc R U
C75 C -0.0278(3) -0.07254(18) 0.67295(17) 0.0277(7) Uani 1 1 d . .
H75 H -0.0220 -0.1193 0.6876 0.033 Uiso 1 1 calc R U
C76 C -0.0498(3) -0.07086(19) 0.60240(18) 0.0315(8) Uani 1 1 d . .
H76 H -0.0583 -0.1164 0.5683 0.038 Uiso 1 1 calc R U
C77 C -0.0595(3) -0.00282(19) 0.58095(17) 0.0295(8) Uani 1 1 d . .
H77 H -0.0764 -0.0021 0.5320 0.035 Uiso 1 1 calc R U
C78 C -0.0449(3) 0.06424(19) 0.63044(16) 0.0257(7) Uani 1 1 d . .
H78 H -0.0509 0.1108 0.6154 0.031 Uiso 1 1 calc R U
C79 C -0.1286(3) 0.18903(17) 0.73299(15) 0.0210(7) Uani 1 1 d . .
C80 C -0.1130(3) 0.26483(18) 0.72558(15) 0.0261(7) Uani 1 1 d . .
H80 H -0.0304 0.2964 0.7361 0.031 Uiso 1 1 calc R U
C81 C -0.2163(3) 0.2948(2) 0.70309(17) 0.0325(8) Uani 1 1 d . .
H81 H -0.2046 0.3464 0.6974 0.039 Uiso 1 1 calc R U
C82 C -0.3364(3) 0.2496(2) 0.68883(17) 0.0376(9) Uani 1 1 d . .
H82 H -0.4075 0.2711 0.6763 0.045 Uiso 1 1 calc R U
C83 C -0.3537(3) 0.1727(2) 0.69271(17) 0.0353(8) Uani 1 1 d . .
H83 H -0.4366 0.1410 0.6806 0.042 Uiso 1 1 calc R U
C84 C -0.2511(3) 0.1421(2) 0.71407(16) 0.0280(7) Uani 1 1 d . .
H84 H -0.2631 0.0893 0.7160 0.034 Uiso 1 1 calc R U
C85 C -0.2489(5) 0.4531(3) 0.8641(3) 0.0701(14) Uani 1 1 d . .
H85A H -0.1844 0.4237 0.8613 0.105 Uiso 1 1 calc R U
H85B H -0.3116 0.4259 0.8837 0.105 Uiso 1 1 calc R U
H85C H -0.2090 0.5042 0.8948 0.105 Uiso 1 1 calc R U
C86 C -0.3129(4) 0.4613(3) 0.7907(3) 0.0660(14) Uani 1 1 d . .
H86A H -0.3555 0.4093 0.7608 0.079 Uiso 1 1 calc R U
H86B H -0.3790 0.4899 0.7943 0.079 Uiso 1 1 calc R U
C87 C -0.2281(4) 0.5013(2) 0.7541(2) 0.0531(12) Uani 1 1 d . .
H87A H -0.1611 0.4732 0.7515 0.064 Uiso 1 1 calc R U
H87B H -0.1866 0.5536 0.7837 0.064 Uiso 1 1 calc R U
C88 C -0.2896(4) 0.5089(3) 0.6805(3) 0.0711(15) Uani 1 1 d . .
H88A H -0.3202 0.4568 0.6491 0.085 Uiso 1 1 calc R U
H88B H -0.3642 0.5303 0.6818 0.085 Uiso 1 1 calc R U
C89 C -0.2087(5) 0.5577(3) 0.6484(3) 0.0806(17) Uani 1 1 d . .
H89A H -0.1816 0.6105 0.6773 0.121 Uiso 1 1 calc R U
H89B H -0.2564 0.5579 0.6003 0.121 Uiso 1 1 calc R U
H89C H -0.1344 0.5373 0.6464 0.121 Uiso 1 1 calc R U
N1 N -0.0479(3) 0.74636(17) 0.61819(19) 0.0507(9) Uani 1 1 d . .
N2 N 0.5587(3) 0.24996(17) 0.85898(19) 0.0494(9) Uani 1 1 d . .
F1 F 0.10001(16) 0.60843(9) 0.64351(10) 0.0268(4) Uani 1 1 d . .
F2 F 0.09393(17) 0.66860(10) 0.74557(10) 0.0334(5) Uani 1 1 d . .
F3 F 0.39512(17) 0.32730(10) 0.73892(10) 0.0314(4) Uani 1 1 d . .
F4 F 0.40514(16) 0.38664(9) 0.84490(9) 0.0267(4) Uani 1 1 d . .
P1 P 0.49910(7) 0.83945(4) 0.73013(4) 0.01558(16) Uani 1 1 d . .
P2 P 0.32007(7) 0.67209(4) 0.59599(4) 0.01636(17) Uani 1 1 d . .
P3 P 0.18280(7) 0.32667(4) 0.89420(4) 0.01846(17) Uani 1 1 d . .
P4 P 0.00920(7) 0.15303(4) 0.76771(4) 0.01761(17) Uani 1 1 d . .
Fe1 Fe 0.52812(4) 0.81329(2) 0.56463(2) 0.01626(10) Uani 1 1 d . .
Fe2 Fe -0.01668(4) 0.18695(2) 0.93423(2) 0.01957(11) Uani 1 1 d . .
Pd1 Pd 0.30223(2) 0.75168(2) 0.69974(2) 0.01552(7) Uani 1 1 d . .
Pd2 Pd 0.20218(2) 0.24308(2) 0.79321(2) 0.01700(7) Uani 1 1 d . .

loop_
_atom_site_aniso_label
_atom_site_aniso_U_11
_atom_site_aniso_U_22
_atom_site_aniso_U_33
_atom_site_aniso_U_23
_atom_site_aniso_U_13
_atom_site_aniso_U_12
C1 0.0207(17) 0.0204(15) 0.0223(16) 0.0101(13) 0.0086(13) 0.0058(13)
C2 0.0195(18) 0.0142(15) 0.043(2) -0.0004(14) 0.0037(15) -0.0024(14)
C3 0.0089(15) 0.0232(15) 0.0132(15) 0.0042(12) 0.0032(12) -0.0027(12)
C4 0.0210(18) 0.039(2) 0.0230(18) 0.0104(15) 0.0002(14) -0.0071(15)
C5 0.027(2) 0.083(3) 0.0166(19) 0.009(2) 0.0027(16) -0.013(2)
C6 0.019(2) 0.081(3) 0.028(2) -0.019(2) 0.0095(16) -0.001(2)
C7 0.0221(19) 0.044(2) 0.033(2) -0.0129(16) 0.0065(16) 0.0063(16)
C8 0.0179(17) 0.0282(17) 0.0192(16) -0.0005(13) 0.0041(13) 0.0021(13)
C9 0.0112(15) 0.0238(16) 0.0210(16) -0.0021(13) 0.0015(13) 0.0001(13)
C10 0.0173(17) 0.0332(18) 0.0241(18) 0.0031(14) 0.0056(14) 0.0015(14)
C11 0.0255(19) 0.045(2) 0.0221(18) -0.0083(15) 0.0076(15) 0.0010(16)
C12 0.027(2) 0.036(2) 0.035(2) -0.0175(16) 0.0074(16) 0.0008(16)
C13 0.0205(18) 0.0234(17) 0.046(2) -0.0050(15) 0.0094(16) 0.0021(14)
C14 0.0168(16) 0.0191(16) 0.0297(18) -0.0032(13) 0.0044(14) -0.0008(13)
C15 0.0205(17) 0.0236(16) 0.0112(14) 0.0038(12) 0.0038(12) 0.0058(13)
C16 0.0224(18) 0.0342(18) 0.0226(17) 0.0084(14) 0.0049(14) 0.0021(15)
C17 0.0166(18) 0.056(2) 0.0237(18) 0.0081(16) 0.0021(14) 0.0062(16)
C18 0.032(2) 0.047(2) 0.0226(18) 0.0042(16) -0.0002(15) 0.0201(18)
C19 0.036(2) 0.0301(18) 0.0254(18) 0.0022(14) -0.0018(15) 0.0140(16)
C20 0.0258(18) 0.0257(17) 0.0173(16) 0.0026(13) 0.0028(14) 0.0059(14)
C21 0.0162(16) 0.0128(14) 0.0160(15) 0.0034(11) 0.0047(12) -0.0007(12)
C22 0.0186(16) 0.0149(14) 0.0235(16) 0.0024(12) 0.0043(13) 0.0039(12)
C23 0.0316(19) 0.0202(16) 0.0197(16) 0.0073(13) 0.0049(14) 0.0086(14)
C24 0.0296(19) 0.0154(15) 0.0264(17) 0.0040(13) 0.0117(15) -0.0010(13)
C25 0.0173(16) 0.0168(15) 0.0227(16) 0.0011(12) 0.0056(13) -0.0014(12)
C26 0.0212(17) 0.0185(15) 0.0160(15) 0.0005(12) 0.0008(13) -0.0001(13)
C27 0.0231(17) 0.0191(15) 0.0135(15) 0.0025(12) 0.0050(13) 0.0022(13)
C28 0.0174(16) 0.0189(15) 0.0230(17) -0.0010(12) 0.0069(13) 0.0027(13)
C29 0.0204(17) 0.0170(15) 0.0185(16) 0.0008(12) 0.0014(13) 0.0067(13)
C30 0.0226(17) 0.0127(14) 0.0177(15) 0.0010(12) 0.0050(13) 0.0055(12)
C31 0.0154(16) 0.0153(14) 0.0247(17) 0.0034(12) 0.0045(13) 0.0020(12)
C32 0.034(2) 0.0233(17) 0.0267(18) 0.0064(14) 0.0126(15) 0.0087(15)
C33 0.040(2) 0.0214(17) 0.035(2) 0.0036(14) 0.0159(17) 0.0115(15)
C34 0.0280(19) 0.0199(16) 0.040(2) 0.0091(15) 0.0119(16) 0.0102(14)
C35 0.0200(17) 0.0233(16) 0.0287(18) 0.0114(14) 0.0070(14) 0.0046(13)
C36 0.0163(16) 0.0165(15) 0.0257(17) 0.0025(13) 0.0039(13) 0.0028(12)
C37 0.0145(16) 0.0194(15) 0.0217(16) 0.0020(12) 0.0043(13) 0.0019(12)
C38 0.050(3) 0.0170(17) 0.053(2) -0.0026(16) -0.021(2) 0.0061(17)
C39 0.058(3) 0.025(2) 0.058(3) -0.0104(18) -0.034(2) 0.0031(19)
C40 0.0203(18) 0.0353(19) 0.0327(19) 0.0058(15) -0.0064(15) 0.0034(15)
C41 0.030(2) 0.0265(19) 0.052(2) 0.0101(17) -0.0084(18) 0.0054(16)
C42 0.027(2) 0.0184(17) 0.051(2) 0.0014(15) -0.0127(17) -0.0004(15)
C43 0.0200(17) 0.0157(15) 0.0269(17) 0.0041(13) 0.0099(14) 0.0053(13)
C44 0.0208(18) 0.0165(16) 0.044(2) -0.0010(14) 0.0050(16) 0.0002(14)
C45 0.0091(15) 0.0174(15) 0.0239(16) 0.0073(12) 0.0028(12) -0.0032(12)
C46 0.0110(15) 0.0275(17) 0.0231(17) 0.0054(13) -0.0004(13) -0.0002(13)
C47 0.0159(17) 0.044(2) 0.0191(17) 0.0068(15) 0.0056(13) -0.0040(15)
C48 0.0199(18) 0.0373(19) 0.0246(18) -0.0015(15) 0.0078(14) 0.0016(15)
C49 0.0196(17) 0.0298(18) 0.0284(18) 0.0029(14) 0.0062(14) 0.0056(14)
C50 0.0146(16) 0.0249(16) 0.0197(16) 0.0052(13) 0.0041(13) -0.0011(13)
C51 0.0189(17) 0.0196(15) 0.0226(16) 0.0037(13) 0.0036(13) 0.0014(13)
C52 0.029(2) 0.0227(17) 0.036(2) 0.0004(15) -0.0042(16) 0.0028(15)
C53 0.034(2) 0.0281(19) 0.047(2) 0.0064(16) -0.0058(18) 0.0097(16)
C54 0.0237(19) 0.038(2) 0.036(2) 0.0042(16) -0.0062(16) 0.0002(16)
C55 0.038(2) 0.0260(18) 0.038(2) -0.0046(16) -0.0035(17) -0.0003(16)
C56 0.034(2) 0.0210(17) 0.035(2) 0.0015(14) 0.0006(16) 0.0034(15)
C57 0.0172(16) 0.0175(15) 0.0229(17) 0.0030(12) 0.0036(13) 0.0010(12)
C58 0.0195(17) 0.0202(15) 0.0259(17) 0.0041(13) 0.0065(14) 0.0026(13)
C59 0.0233(18) 0.0277(17) 0.0313(19) 0.0155(15) 0.0084(15) 0.0057(14)
C60 0.0271(19) 0.0213(17) 0.047(2) 0.0134(15) 0.0129(16) 0.0079(14)
C61 0.032(2) 0.0230(17) 0.040(2) 0.0035(15) 0.0146(16) 0.0098(15)
C62 0.0269(18) 0.0233(17) 0.0309(18) 0.0088(14) 0.0111(15) 0.0051(14)
C63 0.0244(17) 0.0152(15) 0.0235(17) 0.0067(12) 0.0108(14) 0.0059(13)
C64 0.0206(17) 0.0231(16) 0.0177(16) 0.0047(13) 0.0034(13) 0.0052(13)
C65 0.0204(17) 0.0266(17) 0.0235(17) 0.0050(13) 0.0060(14) 0.0042(14)
C66 0.0242(18) 0.0263(17) 0.0173(16) 0.0066(13) 0.0069(14) 0.0049(14)
C67 0.0224(17) 0.0197(16) 0.0198(16) 0.0004(13) 0.0021(13) 0.0004(13)
C68 0.0264(19) 0.0224(16) 0.0263(18) 0.0022(13) 0.0076(14) -0.0029(14)
C69 0.045(2) 0.0194(16) 0.0269(18) 0.0071(14) 0.0135(16) -0.0024(15)
C70 0.043(2) 0.0227(17) 0.0238(18) 0.0073(14) 0.0065(16) 0.0093(16)
C71 0.0252(18) 0.0176(15) 0.0235(17) 0.0046(13) 0.0034(14) 0.0039(13)
C72 0.0204(17) 0.0169(15) 0.0196(16) 0.0034(12) 0.0025(13) -0.0011(13)
C73 0.0127(16) 0.0247(16) 0.0241(17) 0.0009(13) 0.0048(13) -0.0033(13)
C74 0.0171(17) 0.0247(17) 0.0291(18) 0.0028(14) 0.0094(14) -0.0004(13)
C75 0.0195(17) 0.0229(17) 0.036(2) -0.0007(14) 0.0091(15) -0.0004(14)
C76 0.0222(18) 0.0307(19) 0.035(2) -0.0068(15) 0.0103(15) -0.0011(15)
C77 0.0193(18) 0.040(2) 0.0193(17) -0.0062(15) 0.0049(14) -0.0035(15)
C78 0.0171(17) 0.0331(18) 0.0233(17) 0.0034(14) 0.0073(14) -0.0024(14)
C79 0.0200(17) 0.0296(17) 0.0136(15) 0.0037(13) 0.0058(13) 0.0062(14)
C80 0.0288(19) 0.0307(18) 0.0167(16) 0.0052(13) 0.0031(14) 0.0062(15)
C81 0.038(2) 0.0343(19) 0.0226(18) 0.0066(15) 0.0007(16) 0.0135(17)
C82 0.034(2) 0.062(3) 0.0202(18) 0.0108(17) 0.0013(16) 0.026(2)
C83 0.0193(18) 0.058(2) 0.0269(19) 0.0124(17) 0.0030(15) 0.0057(17)
C84 0.0250(19) 0.0365(19) 0.0215(17) 0.0094(14) 0.0067(14) 0.0020(15)
C85 0.065(3) 0.064(3) 0.068(3) 0.001(2) -0.005(3) 0.026(3)
C86 0.050(3) 0.050(3) 0.088(4) -0.007(2) 0.016(3) 0.011(2)
C87 0.041(3) 0.037(2) 0.065(3) -0.019(2) 0.006(2) 0.011(2)
C88 0.052(3) 0.071(3) 0.066(3) -0.027(3) 0.019(3) -0.011(2)
C89 0.070(4) 0.092(4) 0.058(3) -0.025(3) 0.030(3) -0.014(3)
N1 0.0304(18) 0.0256(16) 0.082(3) 0.0065(16) -0.0093(17) 0.0092(14)
N2 0.0278(18) 0.0240(16) 0.082(3) 0.0034(16) -0.0064(17) 0.0067(14)
F1 0.0214(10) 0.0125(8) 0.0443(11) 0.0009(8) 0.0114(8) 0.0008(7)
F2 0.0304(11) 0.0340(11) 0.0312(11) 0.0073(8) 0.0127(9) -0.0090(9)
F3 0.0341(11) 0.0266(10) 0.0343(11) 0.0088(8) 0.0174(9) -0.0032(8)
F4 0.0241(10) 0.0142(9) 0.0392(11) 0.0019(8) 0.0095(8) 0.0012(7)
P1 0.0140(4) 0.0144(4) 0.0163(4) 0.0022(3) 0.0032(3) 0.0006(3)
P2 0.0150(4) 0.0121(4) 0.0201(4) 0.0028(3) 0.0028(3) 0.0020(3)
P3 0.0169(4) 0.0159(4) 0.0207(4) 0.0040(3) 0.0031(3) 0.0021(3)
P4 0.0154(4) 0.0182(4) 0.0165(4) 0.0029(3) 0.0033(3) -0.0004(3)
Fe1 0.0164(2) 0.0155(2) 0.0152(2) 0.00270(17) 0.00320(18) 0.00204(18)
Fe2 0.0208(2) 0.0195(2) 0.0165(2) 0.00526(18) 0.00340(19) 0.00126(19)
Pd1 0.01360(13) 0.01333(12) 0.01827(13) 0.00382(9) 0.00303(10) 0.00143(9)
Pd2 0.01445(13) 0.01525(12) 0.01960(13) 0.00466(9) 0.00313(10) 0.00078(9)

loop_
_atom_type_symbol
_atom_type_description
_atom_type_scat_dispersion_real
_atom_type_scat_dispersion_imag
_atom_type_scat_source
C C 0.0033 0.0016 'International Tables Vol C Tables 4.2.6.8 and 6.1.1.4'
H H 0.0000 0.0000 'International Tables Vol C Tables 4.2.6.8 and 6.1.1.4'
N N 0.0061 0.0033 'International Tables Vol C Tables 4.2.6.8 and 6.1.1.4'
F F 0.0171 0.0103 'International Tables Vol C Tables 4.2.6.8 and 6.1.1.4'
P P 0.1023 0.0942 'International Tables Vol C Tables 4.2.6.8 and 6.1.1.4'
Fe Fe 0.3463 0.8444 'International Tables Vol C Tables 4.2.6.8 and 6.1.1.4'
Pd Pd -0.9988 1.0072 'International Tables Vol C Tables 4.2.6.8 and 6.1.1.4'

loop_
_geom_angle_atom_site_label_1
_geom_angle_atom_site_label_2
_geom_angle_atom_site_label_3
_geom_angle
F1 C1 F2 102.5(2)
F1 C1 C2 105.8(2)
F2 C1 C2 106.0(2)
F1 C1 Pd1 115.42(18)
F2 C1 Pd1 115.09(19)
C2 C1 Pd1 111.1(2)
N1 C2 C1 174.9(4)
C8 C3 C4 118.3(3)
C8 C3 Pd1 120.9(2)
C4 C3 Pd1 120.7(2)
C5 C4 C3 120.1(3)
C5 C4 H4 120.0
C3 C4 H4 120.0
C6 C5 C4 120.5(3)
C6 C5 H5 119.8
C4 C5 H5 119.8
C7 C6 C5 119.9(3)
C7 C6 H6 120.0
C5 C6 H6 120.0
C6 C7 C8 120.2(4)
C6 C7 H7 119.9
C8 C7 H7 119.9
C3 C8 C7 121.0(3)
C3 C8 H8 119.5
C7 C8 H8 119.5
C14 C9 C10 119.0(3)
C14 C9 P1 121.5(2)
C10 C9 P1 119.4(2)
C11 C10 C9 120.1(3)
C11 C10 H10 120.0
C9 C10 H10 120.0
C10 C11 C12 120.3(3)
C10 C11 H11 119.9
C12 C11 H11 119.9
C13 C12 C11 120.3(3)
C13 C12 H12 119.9
C11 C12 H12 119.9
C12 C13 C14 119.6(3)
C12 C13 H13 120.2
C14 C13 H13 120.2
C9 C14 C13 120.7(3)
C9 C14 H14 119.6
C13 C14 H14 119.6
C16 C15 C20 118.7(3)
C16 C15 P1 122.4(2)
C20 C15 P1 118.9(2)
C17 C16 C15 120.6(3)
C17 C16 H16 119.7
C15 C16 H16 119.7
C16 C17 C18 119.7(3)
C16 C17 H17 120.2
C18 C17 H17 120.2
C19 C18 C17 120.0(3)
C19 C18 H18 120.0
C17 C18 H18 120.0
C18 C19 C20 120.0(3)
C18 C19 H19 120.0
C20 C19 H19 120.0
C19 C20 C15 120.9(3)
C19 C20 H20 119.6
C15 C20 H20 119.6
C22 C21 C25 107.0(2)
C22 C21 P1 121.7(2)
C25 C21 P1 131.2(2)
C22 C21 Fe1 70.06(16)
C25 C21 Fe1 69.91(16)
P1 C21 Fe1 122.48(14)
C23 C22 C21 108.5(3)
C23 C22 Fe1 70.92(17)
C21 C22 Fe1 68.74(16)
C23 C22 H22 125.8
C21 C22 H22 125.8
Fe1 C22 H22 126.2
C24 C23 C22 107.8(3)
C24 C23 Fe1 69.86(16)
C22 C23 Fe1 68.61(16)
C24 C23 H23 126.1
C22 C23 H23 126.1
Fe1 C23 H23 127.0
C25 C24 C23 108.7(3)
C25 C24 Fe1 68.84(16)
C23 C24 Fe1 69.99(17)
C25 C24 H24 125.6
C23 C24 H24 125.6
Fe1 C24 H24 127.1
C24 C25 C21 107.9(3)
C24 C25 Fe1 70.91(17)
C21 C25 Fe1 68.48(16)
C24 C25 H25 126.1
C21 C25 H25 126.1
Fe1 C25 H25 126.1
C27 C26 C30 108.3(3)
C27 C26 Fe1 70.45(16)
C30 C26 Fe1 68.85(16)
C27 C26 H26 125.8
C30 C26 H26 125.8
Fe1 C26 H26 126.4
C28 C27 C26 107.9(3)
C28 C27 Fe1 69.77(16)
C26 C27 Fe1 69.12(16)
C28 C27 H27 126.0
C26 C27 H27 126.0
Fe1 C27 H27 126.6
C29 C28 C27 108.4(3)
C29 C28 Fe1 68.95(16)
C27 C28 Fe1 70.02(16)
C29 C28 H28 125.8
C27 C28 H28 125.8
Fe1 C28 H28 126.8
C28 C29 C30 108.7(3)
C28 C29 Fe1 70.95(17)
C30 C29 Fe1 69.18(15)
C28 C29 H29 125.7
C30 C29 H29 125.7
Fe1 C29 H29 125.8
C26 C30 C29 106.7(3)
C26 C30 P2 127.9(2)
C29 C30 P2 125.3(2)
C26 C30 Fe1 70.05(16)
C29 C30 Fe1 69.49(16)
P2 C30 Fe1 122.97(14)
C36 C31 C32 118.6(3)
C36 C31 P2 120.4(2)
C32 C31 P2 120.9(2)
C33 C32 C31 120.5(3)
C33 C32 H32 119.7
C31 C32 H32 119.7
C32 C33 C34 120.0(3)
C32 C33 H33 120.0
C34 C33 H33 120.0
C35 C34 C33 120.0(3)
C35 C34 H34 120.0
C33 C34 H34 120.0
C34 C35 C36 120.1(3)
C34 C35 H35 120.0
C36 C35 H35 120.0
C35 C36 C31 120.8(3)
C35 C36 H36 119.6
C31 C36 H36 119.6
C38 C37 C42 117.7(3)
C38 C37 P2 124.3(2)
C42 C37 P2 118.0(2)
C37 C38 C39 120.4(3)
C37 C38 H38 119.8
C39 C38 H38 119.8
C40 C39 C38 121.0(3)
C40 C39 H39 119.5
C38 C39 H39 119.5
C41 C40 C39 119.1(3)
C41 C40 H40 120.4
C39 C40 H40 120.4
C40 C41 C42 119.9(3)
C40 C41 H41 120.0
C42 C41 H41 120.0
C41 C42 C37 121.9(3)
C41 C42 H42 119.1
C37 C42 H42 119.1
F4 C43 F3 102.6(2)
F4 C43 C44 106.2(2)
F3 C43 C44 105.6(2)
F4 C43 Pd2 115.97(18)
F3 C43 Pd2 113.61(19)
C44 C43 Pd2 111.9(2)
N2 C44 C43 175.0(4)
C50 C45 C46 118.1(3)
C50 C45 Pd2 119.5(2)
C46 C45 Pd2 122.4(2)
C45 C46 C47 120.4(3)
C45 C46 H46 119.8
C47 C46 H46 119.8
C48 C47 C46 120.4(3)
C48 C47 H47 119.8
C46 C47 H47 119.8
C47 C48 C49 119.9(3)
C47 C48 H48 120.1
C49 C48 H48 120.1
C48 C49 C50 120.0(3)
C48 C49 H49 120.0
C50 C49 H49 120.0
C45 C50 C49 121.2(3)
C45 C50 H50 119.4
C49 C50 H50 119.4
C52 C51 C56 118.9(3)
C52 C51 P3 117.4(2)
C56 C51 P3 123.7(2)
C53 C52 C51 120.7(3)
C53 C52 H52 119.6
C51 C52 H52 119.6
C54 C53 C52 120.1(3)
C54 C53 H53 120.0
C52 C53 H53 120.0
C55 C54 C53 119.6(3)
C55 C54 H54 120.2
C53 C54 H54 120.2
C54 C55 C56 120.4(3)
C54 C55 H55 119.8
C56 C55 H55 119.8
C51 C56 C55 120.2(3)
C51 C56 H56 119.9
C55 C56 H56 119.9
C58 C57 C62 118.6(3)
C58 C57 P3 120.1(2)
C62 C57 P3 121.2(2)
C59 C58 C57 120.7(3)
C59 C58 H58 119.6
C57 C58 H58 119.6
C60 C59 C58 119.8(3)
C60 C59 H59 120.1
C58 C59 H59 120.1
C61 C60 C59 120.1(3)
C61 C60 H60 120.0
C59 C60 H60 120.0
C62 C61 C60 120.2(3)
C62 C61 H61 119.9
C60 C61 H61 119.9
C61 C62 C57 120.6(3)
C61 C62 H62 119.7
C57 C62 H62 119.7
C67 C63 C64 106.9(3)
C67 C63 P3 127.8(2)
C64 C63 P3 125.2(2)
C67 C63 Fe2 69.87(16)
C64 C63 Fe2 69.66(16)
P3 C63 Fe2 123.31(15)
C65 C64 C63 108.5(3)
C65 C64 Fe2 70.86(17)
C63 C64 Fe2 68.98(16)
C65 C64 H64 125.7
C63 C64 H64 125.7
Fe2 C64 H64 126.0
C64 C65 C66 108.0(3)
C64 C65 Fe2 68.94(17)
C66 C65 Fe2 69.80(17)
C64 C65 H65 126.0
C66 C65 H65 126.0
Fe2 C65 H65 126.8
C67 C66 C65 108.1(3)
C67 C66 Fe2 68.98(17)
C65 C66 Fe2 69.71(17)
C67 C66 H66 126.0
C65 C66 H66 126.0
Fe2 C66 H66 126.9
C66 C67 C63 108.5(3)
C66 C67 Fe2 70.77(17)
C63 C67 Fe2 68.96(16)
C66 C67 H67 125.7
C63 C67 H67 125.7
Fe2 C67 H67 126.1
C69 C68 C72 107.8(3)
C69 C68 Fe2 70.72(18)
C72 C68 Fe2 68.75(17)
C69 C68 H68 126.1
C72 C68 H68 126.1
Fe2 C68 H68 126.0
C70 C69 C68 108.8(3)
C70 C69 Fe2 70.25(18)
C68 C69 Fe2 68.74(17)
C70 C69 H69 125.6
C68 C69 H69 125.6
Fe2 C69 H69 127.0
C69 C70 C71 107.9(3)
C69 C70 Fe2 69.86(18)
C71 C70 Fe2 68.59(17)
C69 C70 H70 126.0
C71 C70 H70 126.0
Fe2 C70 H70 127.1
C70 C71 C72 108.8(3)
C70 C71 Fe2 71.03(18)
C72 C71 Fe2 68.92(17)
C70 C71 H71 125.6
C72 C71 H71 125.6
Fe2 C71 H71 126.0
C71 C72 C68 106.6(3)
C71 C72 P4 123.4(2)
C68 C72 P4 130.0(2)
C71 C72 Fe2 69.77(17)
C68 C72 Fe2 69.66(17)
P4 C72 Fe2 123.21(15)
C74 C73 C78 118.6(3)
C74 C73 P4 121.6(2)
C78 C73 P4 119.6(2)
C73 C74 C75 121.0(3)
C73 C74 H74 119.5
C75 C74 H74 119.5
C76 C75 C74 119.8(3)
C76 C75 H75 120.1
C74 C75 H75 120.1
C75 C76 C77 120.0(3)
C75 C76 H76 120.0
C77 C76 H76 120.0
C76 C77 C78 120.4(3)
C76 C77 H77 119.8
C78 C77 H77 119.8
C77 C78 C73 120.0(3)
C77 C78 H78 120.0
C73 C78 H78 120.0
C80 C79 C84 119.0(3)
C80 C79 P4 119.6(2)
C84 C79 P4 121.4(2)
C81 C80 C79 120.7(3)
C81 C80 H80 119.6
C79 C80 H80 119.6
C82 C81 C80 119.8(3)
C82 C81 H81 120.1
C80 C81 H81 120.1
C81 C82 C83 120.1(3)
C81 C82 H82 120.0
C83 C82 H82 120.0
C84 C83 C82 120.2(3)
C84 C83 H83 119.9
C82 C83 H83 119.9
C83 C84 C79 119.9(3)
C83 C84 H84 120.1
C79 C84 H84 120.1
C86 C85 H85A 109.5
C86 C85 H85B 109.5
H85A C85 H85B 109.5
C86 C85 H85C 109.5
H85A C85 H85C 109.5
H85B C85 H85C 109.5
C87 C86 C85 115.4(4)
C87 C86 H86A 108.4
C85 C86 H86A 108.4
C87 C86 H86B 108.4
C85 C86 H86B 108.4
H86A C86 H86B 107.5
C86 C87 C88 116.2(4)
C86 C87 H87A 108.2
C88 C87 H87A 108.2
C86 C87 H87B 108.2
C88 C87 H87B 108.2
H87A C87 H87B 107.4
C89 C88 C87 115.8(4)
C89 C88 H88A 108.3
C87 C88 H88A 108.3
C89 C88 H88B 108.3
C87 C88 H88B 108.3
H88A C88 H88B 107.4
C88 C89 H89A 109.5
C88 C89 H89B 109.5
H89A C89 H89B 109.5
C88 C89 H89C 109.5
H89A C89 H89C 109.5
H89B C89 H89C 109.5
C21 P1 C15 107.89(13)
C21 P1 C9 102.68(13)
C15 P1 C9 100.92(13)
C21 P1 Pd1 111.86(10)
C15 P1 Pd1 113.51(10)
C9 P1 Pd1 118.73(10)
C30 P2 C31 100.80(13)
C30 P2 C37 100.43(13)
C31 P2 C37 106.81(13)
C30 P2 Pd1 122.03(9)
C31 P2 Pd1 114.60(10)
C37 P2 Pd1 110.38(9)
C63 P3 C57 100.56(13)
C63 P3 C51 99.60(14)
C57 P3 C51 106.82(13)
C63 P3 Pd2 122.21(10)
C57 P3 Pd2 115.75(10)
C51 P3 Pd2 109.89(10)
C72 P4 C79 107.47(14)
C72 P4 C73 101.43(14)
C79 P4 C73 101.21(14)
C72 P4 Pd2 111.77(10)
C79 P4 Pd2 114.24(10)
C73 P4 Pd2 119.25(10)
C21 Fe1 C30 111.40(11)
C21 Fe1 C22 41.21(11)
C30 Fe1 C22 109.66(12)
C21 Fe1 C25 41.61(11)
C30 Fe1 C25 142.04(12)
C22 Fe1 C25 68.95(12)
C21 Fe1 C29 108.46(11)
C30 Fe1 C29 41.32(11)
C22 Fe1 C29 135.67(12)
C25 Fe1 C29 111.92(12)
C21 Fe1 C26 142.85(12)
C30 Fe1 C26 41.10(11)
C22 Fe1 C26 114.07(12)
C25 Fe1 C26 175.48(12)
C29 Fe1 C26 68.56(12)
C21 Fe1 C28 134.51(12)
C30 Fe1 C28 68.64(12)
C22 Fe1 C28 175.05(12)
C25 Fe1 C28 109.32(12)
C29 Fe1 C28 40.10(12)
C26 Fe1 C28 67.95(12)
C21 Fe1 C24 68.77(11)
C30 Fe1 C24 176.45(12)
C22 Fe1 C24 67.99(12)
C25 Fe1 C24 40.26(12)
C29 Fe1 C24 142.20(12)
C26 Fe1 C24 136.85(12)
C28 Fe1 C24 113.93(12)
C21 Fe1 C23 68.85(11)
C30 Fe1 C23 136.38(12)
C22 Fe1 C23 40.47(12)
C25 Fe1 C23 68.15(12)
C29 Fe1 C23 176.09(12)
C26 Fe1 C23 111.70(12)
C28 Fe1 C23 143.79(12)
C24 Fe1 C23 40.14(12)
C21 Fe1 C27 174.64(11)
C30 Fe1 C27 68.74(11)
C22 Fe1 C27 144.12(12)
C25 Fe1 C27 135.21(12)
C29 Fe1 C27 67.90(11)
C26 Fe1 C27 40.43(12)
C28 Fe1 C27 40.21(11)
C24 Fe1 C27 111.44(12)
C23 Fe1 C27 114.99(12)
C72 Fe2 C63 110.67(12)
C72 Fe2 C71 41.30(12)
C63 Fe2 C71 109.71(12)
C72 Fe2 C68 41.59(12)
C63 Fe2 C68 141.08(12)
C71 Fe2 C68 68.90(13)
C72 Fe2 C64 108.70(12)
C63 Fe2 C64 41.36(12)
C71 Fe2 C64 136.45(12)
C68 Fe2 C64 111.65(13)
C72 Fe2 C67 141.52(12)
C63 Fe2 C67 41.18(12)
C71 Fe2 C67 113.12(12)
C68 Fe2 C67 176.84(12)
C64 Fe2 C67 68.75(12)
C72 Fe2 C69 68.92(12)
C63 Fe2 C69 176.79(13)
C71 Fe2 C69 67.77(13)
C68 Fe2 C69 40.54(13)
C64 Fe2 C69 141.85(13)
C67 Fe2 C69 137.38(12)
C72 Fe2 C70 68.95(12)
C63 Fe2 C70 136.89(13)
C71 Fe2 C70 40.37(12)
C68 Fe2 C70 68.19(13)
C64 Fe2 C70 176.81(13)
C67 Fe2 C70 111.59(13)
C69 Fe2 C70 39.90(13)
C72 Fe2 C65 135.56(12)
C63 Fe2 C65 68.73(12)
C71 Fe2 C65 176.24(12)
C68 Fe2 C65 109.99(13)
C64 Fe2 C65 40.20(12)
C67 Fe2 C65 68.14(12)
C69 Fe2 C65 113.92(13)
C70 Fe2 C65 142.98(13)
C72 Fe2 C66 176.05(12)
C63 Fe2 C66 68.64(12)
C71 Fe2 C66 142.64(12)
C68 Fe2 C66 136.72(13)
C64 Fe2 C66 68.08(12)
C67 Fe2 C66 40.25(12)
C69 Fe2 C66 112.00(13)
C70 Fe2 C66 114.36(12)
C65 Fe2 C66 40.49(12)
C3 Pd1 C1 85.68(11)
C3 Pd1 P1 86.83(8)
C1 Pd1 P1 172.51(8)
C3 Pd1 P2 174.44(8)
C1 Pd1 P2 89.20(8)
P1 Pd1 P2 98.28(3)
C45 Pd2 C43 85.16(11)
C45 Pd2 P4 86.47(8)
C43 Pd2 P4 171.62(8)
C45 Pd2 P3 174.11(8)
C43 Pd2 P3 90.35(8)
P4 Pd2 P3 98.03(3)

loop_
_geom_bond_atom_site_label_1
_geom_bond_atom_site_label_2
_geom_bond_distance
C1 F1 1.385(3)
C1 F2 1.387(3)
C1 C2 1.480(4)
C1 Pd1 2.091(3)
C2 N1 1.146(4)
C3 C8 1.385(4)
C3 C4 1.401(4)
C3 Pd1 2.046(3)
C4 C5 1.394(5)
C4 H4 0.9500
C5 C6 1.378(6)
C5 H5 0.9500
C6 C7 1.368(5)
C6 H6 0.9500
C7 C8 1.394(4)
C7 H7 0.9500
C8 H8 0.9500
C9 C14 1.387(4)
C9 C10 1.398(4)
C9 P1 1.823(3)
C10 C11 1.382(4)
C10 H10 0.9500
C11 C12 1.384(5)
C11 H11 0.9500
C12 C13 1.378(5)
C12 H12 0.9500
C13 C14 1.391(4)
C13 H13 0.9500
C14 H14 0.9500
C15 C16 1.389(4)
C15 C20 1.390(4)
C15 P1 1.821(3)
C16 C17 1.385(5)
C16 H16 0.9500
C17 C18 1.393(5)
C17 H17 0.9500
C18 C19 1.373(5)
C18 H18 0.9500
C19 C20 1.381(4)
C19 H19 0.9500
C20 H20 0.9500
C21 C22 1.428(4)
C21 C25 1.442(4)
C21 P1 1.803(3)
C21 Fe1 2.020(3)
C22 C23 1.421(4)
C22 Fe1 2.038(3)
C22 H22 0.9500
C23 C24 1.419(4)
C23 Fe1 2.068(3)
C23 H23 0.9500
C24 C25 1.413(4)
C24 Fe1 2.067(3)
C24 H24 0.9500
C25 Fe1 2.039(3)
C25 H25 0.9500
C26 C27 1.424(4)
C26 C30 1.435(4)
C26 Fe1 2.052(3)
C26 H26 0.9500
C27 C28 1.422(4)
C27 Fe1 2.070(3)
C27 H27 0.9500
C28 C29 1.408(4)
C28 Fe1 2.066(3)
C28 H28 0.9500
C29 C30 1.438(4)
C29 Fe1 2.040(3)
C29 H29 0.9500
C30 P2 1.809(3)
C30 Fe1 2.036(3)
C31 C36 1.389(4)
C31 C32 1.396(4)
C31 P2 1.825(3)
C32 C33 1.385(4)
C32 H32 0.9500
C33 C34 1.388(5)
C33 H33 0.9500
C34 C35 1.376(4)
C34 H34 0.9500
C35 C36 1.387(4)
C35 H35 0.9500
C36 H36 0.9500
C37 C38 1.370(4)
C37 C42 1.380(4)
C37 P2 1.835(3)
C38 C39 1.387(5)
C38 H38 0.9500
C39 C40 1.370(5)
C39 H39 0.9500
C40 C41 1.359(5)
C40 H40 0.9500
C41 C42 1.377(5)
C41 H41 0.9500
C42 H42 0.9500
C43 F4 1.383(3)
C43 F3 1.396(3)
C43 C44 1.479(4)
C43 Pd2 2.089(3)
C44 N2 1.141(4)
C45 C50 1.389(4)
C45 C46 1.390(4)
C45 Pd2 2.058(3)
C46 C47 1.406(4)
C46 H46 0.9500
C47 C48 1.369(5)
C47 H47 0.9500
C48 C49 1.379(4)
C48 H48 0.9500
C49 C50 1.393(4)
C49 H49 0.9500
C50 H50 0.9500
C51 C52 1.385(4)
C51 C56 1.385(4)
C51 P3 1.835(3)
C52 C53 1.382(5)
C52 H52 0.9500
C53 C54 1.380(5)
C53 H53 0.9500
C54 C55 1.379(5)
C54 H54 0.9500
C55 C56 1.387(5)
C55 H55 0.9500
C56 H56 0.9500
C57 C58 1.393(4)
C57 C62 1.395(4)
C57 P3 1.828(3)
C58 C59 1.389(4)
C58 H58 0.9500
C59 C60 1.383(5)
C59 H59 0.9500
C60 C61 1.383(5)
C60 H60 0.9500
C61 C62 1.383(4)
C61 H61 0.9500
C62 H62 0.9500
C63 C67 1.435(4)
C63 C64 1.440(4)
C63 P3 1.819(3)
C63 Fe2 2.034(3)
C64 C65 1.413(4)
C64 Fe2 2.043(3)
C64 H64 0.9500
C65 C66 1.432(4)
C65 Fe2 2.068(3)
C65 H65 0.9500
C66 C67 1.416(4)
C66 Fe2 2.069(3)
C66 H66 0.9500
C67 Fe2 2.046(3)
C67 H67 0.9500
C68 C69 1.420(4)
C68 C72 1.441(4)
C68 Fe2 2.036(3)
C68 H68 0.9500
C69 C70 1.409(5)
C69 Fe2 2.062(3)
C69 H69 0.9500
C70 C71 1.416(4)
C70 Fe2 2.067(3)
C70 H70 0.9500
C71 C72 1.431(4)
C71 Fe2 2.035(3)
C71 H71 0.9500
C72 P4 1.797(3)
C72 Fe2 2.024(3)
C73 C74 1.385(4)
C73 C78 1.402(4)
C73 P4 1.821(3)
C74 C75 1.391(4)
C74 H74 0.9500
C75 C76 1.374(5)
C75 H75 0.9500
C76 C77 1.385(5)
C76 H76 0.9500
C77 C78 1.386(4)
C77 H77 0.9500
C78 H78 0.9500
C79 C80 1.390(4)
C79 C84 1.402(4)
C79 P4 1.819(3)
C80 C81 1.380(4)
C80 H80 0.9500
C81 C82 1.379(5)
C81 H81 0.9500
C82 C83 1.390(5)
C82 H82 0.9500
C83 C84 1.377(5)
C83 H83 0.9500
C84 H84 0.9500
C85 C86 1.511(6)
C85 H85A 0.9800
C85 H85B 0.9800
C85 H85C 0.9800
C86 C87 1.490(6)
C86 H86A 0.9900
C86 H86B 0.9900
C87 C88 1.504(6)
C87 H87A 0.9900
C87 H87B 0.9900
C88 C89 1.479(7)
C88 H88A 0.9900
C88 H88B 0.9900
C89 H89A 0.9800
C89 H89B 0.9800
C89 H89C 0.9800
P1 Pd1 2.3494(8)
P2 Pd1 2.3867(8)
P3 Pd2 2.3870(8)
P4 Pd2 2.3463(8)
